data_7713993
loop_
_publ_author_name
'Xie, Wei'
'Yuan, Yuan'
'Wang, Jia-Jun'
'Zhang, Shuran'
'Xu, Guangjuan'
'Jiang, Nan'
'Xu, Yanhong'
'Su, Zhong-Min'

_publ_section_title
;
 Co-based MOF heterogeneous catalyst for efficient degradation of organic
 dye via peroxymonosulfate activation
;
_journal_name_full 'Dalton Transactions'
_journal_paper_doi 10.1039/D3DT01783D
_journal_year 2023
_chemical_formula_moiety 'C20 H13 Co2 N2 O7, C4 H9 N O, 2[C4H9NO], 0.75[H2O]'
_chemical_formula_sum 'C32 H41.5 Co2 N5 O10.75'
_chemical_formula_weight 786.06
_space_group_crystal_system monoclinic
_space_group_IT_number 14
_space_group_name_Hall '-P 2yn'
_space_group_name_H-M_alt 'P 1 21/n 1'
_atom_sites_solution_hydrogens geom
_audit_creation_date 2023-09-12
_audit_creation_method
;
Olex2 1.5-alpha
(compiled 2023.08.24 svn.re1ec1418 for OlexSys, GUI svn.r6817)
;
_audit_update_record
;
2023-09-14 deposited with the CCDC.	2023-09-19 downloaded from the CCDC.
;
_cell_angle_alpha 90
_cell_angle_beta 107.059(8)
_cell_angle_gamma 90
_cell_formula_units_Z 4
_cell_length_a 15.649(7)
_cell_length_b 12.876(6)
_cell_length_c 17.677(8)
_cell_measurement_reflns_used 3737
_cell_measurement_temperature 296(2)
_cell_measurement_theta_max 25.127
_cell_measurement_theta_min 1.628
_cell_volume 3405(3)
_computing_cell_refinement 'SAINT+ Ver. 2016.5-0 (Bruker-AXS, 2016)'
_computing_data_collection 'APEX3 Ver. 2016.5-0 (Bruker-AXS, 2016)'
_computing_data_reduction 'SAINT+ Ver. 2016.5-0 (Bruker-AXS, 2016)'
_computing_molecular_graphics 'Olex2 1.5-alpha (Dolomanov et al., 2009)'
_computing_publication_material 'Olex2 1.5-alpha (Dolomanov et al., 2009)'
_computing_structure_refinement 'SHELXL 2019/3 (Sheldrick, 2015)'
_computing_structure_solution 'XT (Sheldrick, 2015a)'
_diffrn_ambient_temperature 296.15
_diffrn_detector_area_resol_mean 7.9
_diffrn_detector_type 'Bruker APEX II'
_diffrn_measured_fraction_theta_full 0.992
_diffrn_measured_fraction_theta_max 0.992
_diffrn_measurement_device 'three-circle diffractometer'
_diffrn_measurement_device_type 'Bruker APEX II Quazar'
_diffrn_measurement_method '0.5\% \w and 0.5\% \f scans'
_diffrn_radiation_type MoK\a
_diffrn_radiation_wavelength 0.71073
_diffrn_reflns_av_R_equivalents 0.0650
_diffrn_reflns_av_unetI/netI 0.0830
_diffrn_reflns_Laue_measured_fraction_full 0.992
_diffrn_reflns_Laue_measured_fraction_max 0.992
_diffrn_reflns_limit_h_max 18
_diffrn_reflns_limit_h_min -16
_diffrn_reflns_limit_k_max 13
_diffrn_reflns_limit_k_min -15
_diffrn_reflns_limit_l_max 21
_diffrn_reflns_limit_l_min -15
_diffrn_reflns_number 15277
_diffrn_reflns_point_group_measured_fraction_full 0.992
_diffrn_reflns_point_group_measured_fraction_max 0.992
_diffrn_reflns_theta_full 24.999
_diffrn_reflns_theta_max 24.999
_diffrn_reflns_theta_min 1.530
_exptl_absorpt_coefficient_mu 1.041
_exptl_absorpt_correction_T_max 0.87
_exptl_absorpt_correction_T_min 0.86
_exptl_absorpt_correction_type multi-scan
_exptl_absorpt_process_details
;
SADABS-2016/2 (Krause et al., 2015) was used for absorption correction.
;
_exptl_crystal_colour purple
_exptl_crystal_colour_primary purple
_exptl_crystal_density_diffrn 1.533
_exptl_crystal_density_method 'not measured'
_exptl_crystal_description block
_exptl_crystal_F_000 1634
_exptl_crystal_size_max 0.24
_exptl_crystal_size_mid 0.22
_exptl_crystal_size_min 0.2
_refine_diff_density_max 0.983
_refine_diff_density_min -0.704
_refine_diff_density_rms 0.136
_refine_ls_extinction_coef 0.0056(8)
_refine_ls_extinction_expression Fc^*^=kFc[1+0.001xFc^2^\l^3^/sin(2\q)]^-1/4^
_refine_ls_extinction_method 'SHELXL-2019/2 (Sheldrick 2019)'
_refine_ls_goodness_of_fit_ref 1.086
_refine_ls_hydrogen_treatment constr
_refine_ls_matrix_type full
_refine_ls_number_parameters 323
_refine_ls_number_reflns 5940
_refine_ls_number_restraints 14
_refine_ls_restrained_S_all 1.093
_refine_ls_R_factor_all 0.0880
_refine_ls_R_factor_gt 0.0677
_refine_ls_shift/su_max 0.001
_refine_ls_shift/su_mean 0.000
_refine_ls_structure_factor_coef Fsqd
_refine_ls_weighting_details 'w=1/[\s^2^(Fo^2^)+(0.1176P)^2^+1.3716P] where P=(Fo^2^+2Fc^2^)/3'
_refine_ls_weighting_scheme calc
_refine_ls_wR_factor_gt 0.1872
_refine_ls_wR_factor_ref 0.2006
_reflns_Friedel_coverage 0.000
_reflns_number_gt 4343
_reflns_number_total 5940
_reflns_threshold_expression 'I > 2\s(I)'
_cod_data_source_file d3dt01783d2.cif
_cod_data_source_block x
_cod_original_formula_sum 'C32 H41.50 Co2 N5 O10.75'
_cod_database_code 7713993
_shelx_shelxl_version_number 2019/3
_shelx_space_group_comment
;
The symmetry employed for this shelxl refinement is uniquely defined
by the following loop, which should always be used as a source of
symmetry information in preference to the above space-group names.
They are only intended as comments.
;
_shelx_estimated_absorpt_t_max 0.819
_shelx_estimated_absorpt_t_min 0.788
_olex2_refinement_description
;
1. Fixed Uiso
 At 1.2 times of:
  All C(H) groups, All N(H,H) groups
 At 1.5 times of:
  All C(H,H,H) groups
2. Restrained distances
 C16-O8
 1.22 with sigma of 0.005
 C16-C17
 1.497 with sigma of 0.005
 C16-N5
 1.322 with sigma of 0.005
 C18-N5
 1.459 with sigma of 0.005
 C19-N5
 1.459 with sigma of 0.005
3. Restrained planarity
 O8, N5, C16, C17, C18, C19
 with sigma of 0.1
4. Uiso/Uaniso restraints and constraints
Uanis(O3) \\sim Ueq: with sigma of 0.005 and sigma for terminal atoms of 0.01
5.a Free rotating group:
 O8(N5,C16,C17,C18,C19)
5.b Secondary CH2 refined with riding coordinates:
 N2(H2A,H2B)
5.c Me refined with riding coordinates:
 C17(H17A,H17B,H17C), C18(H18A,H18B,H18C), C19(H19A,H19B,H19C)
5.d Aromatic/amide H refined with riding coordinates:
 C1(H1), C2(H2), C3(H3), C4(H4), C7(H7), C8(H8), C9(H9), C10(H10), C15(H15),
 C22(H22), C20(H20)
;
_smtbx_masks_special_details
;
A solvent mask was calculated and 412 electrons were 
found in a volume of 1261\%A^3^ in 1 void per unit cell. 
This is consistent with the presence of 
2[C4H9NO], 0.75[H2O] per Unit Cell 
which account for 414 electrons 
per unit cell.
;
_smtbx_masks_void_probe_radius 1.2
_smtbx_masks_void_truncation_radius 1.2
_olex2_submission_special_instructions 'No special instructions were received'

loop_
_space_group_symop_operation_xyz
'x, y, z'
'-x+1/2, y+1/2, -z+1/2'
'-x, -y, -z'
'x-1/2, -y-1/2, z-1/2'

loop_
_atom_site_label
_atom_site_type_symbol
_atom_site_fract_x
_atom_site_fract_y
_atom_site_fract_z
_atom_site_U_iso_or_equiv
_atom_site_adp_type
_atom_site_occupancy
_atom_site_site_symmetry_order
_atom_site_calc_flag
_atom_site_refinement_flags_posn
_atom_site_refinement_flags_adp
_atom_site_refinement_flags_occupancy
_atom_site_disorder_assembly
_atom_site_disorder_group
Co1 Co 0.58078(4) 0.28541(5) 0.56606(4) 0.0167(2) Uani 1 1 d . . . . .
Co2 Co 0.46578(4) 0.43668(5) 0.42069(4) 0.0186(2) Uani 1 1 d . . . . .
O1 O 0.0063(2) 0.6865(3) 0.0179(2) 0.0287(10) Uani 1 1 d . . . . .
O2 O 0.0814(3) 0.7921(3) 0.1147(2) 0.0360(11) Uani 1 1 d . . . . .
O3 O 0.3676(3) 0.4885(3) 0.3303(2) 0.0440(12) Uani 1 1 d . U . . .
O4 O 0.3201(2) 0.6493(3) 0.3420(2) 0.0268(9) Uani 1 1 d . . . . .
O5 O 0.5767(3) 0.4361(3) 0.3860(3) 0.0340(10) Uani 1 1 d . . . . .
O6 O 0.6544(3) 0.3299(3) 0.4833(2) 0.0356(10) Uani 1 1 d . . . . .
O7 O 0.4951(2) 0.4090(2) 0.53755(19) 0.0185(8) Uani 1 1 d . . . . .
N1 N 1.0117(3) 0.2654(4) 0.1522(3) 0.0311(12) Uani 1 1 d . . . . .
N2 N 0.1755(3) 0.3439(3) 0.0732(3) 0.0227(10) Uani 1 1 d . . . . .
H2A H 0.229667 0.316105 0.092000 0.027 Uiso 1 1 calc R U . . .
H2B H 0.169992 0.361603 0.023351 0.027 Uiso 1 1 calc R U . . .
C1 C 0.9773(5) 0.3572(5) 0.1513(4) 0.0478(18) Uani 1 1 d . . . . .
H1 H 0.990042 0.407138 0.118181 0.057 Uiso 1 1 calc R U . . .
C2 C 0.9952(5) 0.1955(6) 0.2009(5) 0.057(2) Uani 1 1 d . . . . .
H2 H 1.020630 0.129952 0.202564 0.068 Uiso 1 1 calc R U . . .
C3 C 0.9408(6) 0.2156(6) 0.2506(5) 0.065(2) Uani 1 1 d . . . . .
H3 H 0.930564 0.164321 0.283978 0.078 Uiso 1 1 calc R U . . .
C4 C 0.9225(6) 0.3850(6) 0.1973(5) 0.062(2) Uani 1 1 d . . . . .
H4 H 0.898987 0.451844 0.193324 0.075 Uiso 1 1 calc R U . . .
C5 C 0.9024(4) 0.3151(5) 0.2486(4) 0.0418(16) Uani 1 1 d . . . . .
C6 C 0.8425(5) 0.3384(5) 0.2970(4) 0.0446(17) Uani 1 1 d . . . . .
C7 C 0.8462(5) 0.2857(7) 0.3671(5) 0.067(3) Uani 1 1 d . . . . .
H7 H 0.892138 0.238413 0.387460 0.081 Uiso 1 1 calc R U . . .
C8 C 0.7738(5) 0.4108(6) 0.2714(5) 0.057(2) Uani 1 1 d . . . . .
H8 H 0.770099 0.450029 0.226429 0.068 Uiso 1 1 calc R U . . .
C9 C 0.7106(5) 0.4256(5) 0.3116(5) 0.056(2) Uani 1 1 d . . . . .
H9 H 0.664387 0.472826 0.292481 0.068 Uiso 1 1 calc R U . . .
C10 C 0.7848(5) 0.3018(6) 0.4059(4) 0.055(2) Uani 1 1 d . . . . .
H10 H 0.789318 0.264687 0.452021 0.066 Uiso 1 1 calc R U . . .
C11 C 0.7162(4) 0.3708(5) 0.3796(4) 0.0342(14) Uani 1 1 d . . . . .
C12 C 0.6438(4) 0.3795(4) 0.4208(3) 0.0281(13) Uani 1 1 d . . . . .
C13 C 0.3150(3) 0.5640(4) 0.3080(3) 0.0202(12) Uani 1 1 d . . . . .
C14 C 0.2446(4) 0.5489(4) 0.2296(3) 0.0248(13) Uani 1 1 d . . . . .
C15 C 0.2387(3) 0.4540(4) 0.1895(3) 0.0219(12) Uani 1 1 d . . . . .
H15 H 0.275674 0.399206 0.213114 0.026 Uiso 1 1 calc R U . . .
C21 C 0.1789(3) 0.4408(3) 0.1154(3) 0.0196(12) Uani 1 1 d . . . . .
C22 C 0.1221(3) 0.5225(4) 0.0807(3) 0.0217(12) Uani 1 1 d . . . . .
H22 H 0.081501 0.513719 0.030842 0.026 Uiso 1 1 calc R U . . .
C23 C 0.1257(3) 0.6169(4) 0.1197(3) 0.0224(12) Uani 1 1 d . . . . .
C24 C 0.0667(4) 0.7052(4) 0.0804(3) 0.0214(12) Uani 1 1 d . . . . .
C20 C 0.1875(3) 0.6307(4) 0.1944(3) 0.0239(13) Uani 1 1 d . . . . .
H20 H 0.190726 0.693858 0.220539 0.029 Uiso 1 1 calc R U . . .
O8 O 0.3686(5) 0.2992(8) 0.0915(5) 0.174(5) Uani 1 1 d DG . . . .
N5 N 0.4657(6) 0.2008(7) 0.1791(5) 0.175(6) Uani 1 1 d DG . . . .
C16 C 0.4332(4) 0.2936(6) 0.1506(4) 0.144(7) Uani 1 1 d DG . . . .
C17 C 0.4769(7) 0.3890(7) 0.1928(6) 0.166(7) Uani 1 1 d DG . . . .
H17A H 0.526030 0.369435 0.237418 0.250 Uiso 1 1 calc R U . . .
H17B H 0.498402 0.430954 0.157371 0.250 Uiso 1 1 calc R U . . .
H17C H 0.434174 0.427893 0.210728 0.250 Uiso 1 1 calc R U . . .
C18 C 0.5434(8) 0.1901(10) 0.2489(7) 0.235(12) Uani 1 1 d DG . . . .
H18A H 0.556120 0.117821 0.259831 0.352 Uiso 1 1 calc R U . . .
H18B H 0.594060 0.223267 0.239116 0.352 Uiso 1 1 calc R U . . .
H18C H 0.530902 0.222319 0.293476 0.352 Uiso 1 1 calc R U . . .
C19 C 0.4265(9) 0.1033(6) 0.1422(9) 0.260(13) Uani 1 1 d DG . . . .
H19A H 0.459223 0.045843 0.171380 0.391 Uiso 1 1 calc R U . . .
H19B H 0.365253 0.099326 0.142264 0.391 Uiso 1 1 calc R U . . .
H19C H 0.429253 0.100897 0.088672 0.391 Uiso 1 1 calc R U . . .

loop_
_atom_site_aniso_label
_atom_site_aniso_U_11
_atom_site_aniso_U_22
_atom_site_aniso_U_33
_atom_site_aniso_U_23
_atom_site_aniso_U_13
_atom_site_aniso_U_12
Co1 0.0175(4) 0.0156(4) 0.0131(4) 0.0009(3) -0.0015(3) -0.0009(3)
Co2 0.0194(4) 0.0163(4) 0.0152(4) 0.0004(3) -0.0027(3) 0.0014(3)
O1 0.024(2) 0.0199(19) 0.029(2) 0.0007(16) -0.0127(18) 0.0048(15)
O2 0.042(3) 0.017(2) 0.031(2) -0.0015(16) -0.017(2) 0.0055(17)
O3 0.047(2) 0.024(2) 0.036(2) -0.0054(17) -0.0250(19) 0.0090(18)
O4 0.024(2) 0.025(2) 0.023(2) -0.0059(15) -0.0072(16) 0.0031(16)
O5 0.027(2) 0.038(2) 0.041(3) 0.0069(18) 0.016(2) 0.0111(18)
O6 0.041(3) 0.047(2) 0.023(2) 0.0125(19) 0.0166(19) 0.003(2)
O7 0.023(2) 0.0171(17) 0.0136(18) -0.0009(14) 0.0029(15) 0.0000(14)
N1 0.034(3) 0.039(3) 0.025(3) -0.003(2) 0.017(2) 0.007(2)
N2 0.017(2) 0.019(2) 0.026(3) -0.0044(18) -0.0024(19) 0.0006(18)
C1 0.052(4) 0.044(4) 0.065(5) 0.012(3) 0.044(4) 0.008(3)
C2 0.051(5) 0.055(4) 0.076(6) 0.006(4) 0.037(4) 0.024(4)
C3 0.092(7) 0.063(5) 0.046(5) 0.022(4) 0.030(5) 0.032(4)
C4 0.093(6) 0.048(4) 0.071(6) 0.016(4) 0.063(5) 0.026(4)
C5 0.034(4) 0.056(4) 0.047(4) 0.002(3) 0.030(3) 0.006(3)
C6 0.052(4) 0.058(4) 0.039(4) 0.006(3) 0.037(3) 0.010(3)
C7 0.061(5) 0.096(6) 0.059(5) 0.030(4) 0.039(4) 0.050(4)
C8 0.070(5) 0.062(5) 0.058(5) 0.028(4) 0.050(4) 0.029(4)
C9 0.071(5) 0.058(5) 0.051(5) 0.022(4) 0.035(4) 0.024(4)
C10 0.048(4) 0.084(5) 0.047(4) 0.038(4) 0.036(4) 0.034(4)
C11 0.038(4) 0.041(3) 0.031(3) 0.007(3) 0.021(3) 0.006(3)
C12 0.029(3) 0.023(3) 0.034(3) -0.003(2) 0.012(3) 0.004(2)
C13 0.018(3) 0.019(3) 0.018(3) 0.005(2) -0.002(2) 0.004(2)
C14 0.025(3) 0.021(3) 0.023(3) -0.002(2) -0.002(2) -0.001(2)
C15 0.018(3) 0.013(2) 0.026(3) 0.003(2) -0.005(2) -0.002(2)
C21 0.016(3) 0.013(2) 0.028(3) 0.000(2) 0.003(2) -0.0060(19)
C22 0.022(3) 0.017(3) 0.019(3) -0.001(2) -0.005(2) -0.004(2)
C23 0.018(3) 0.015(2) 0.027(3) 0.004(2) -0.004(2) 0.000(2)
C24 0.028(3) 0.016(3) 0.019(3) 0.001(2) 0.004(2) 0.001(2)
C20 0.023(3) 0.014(2) 0.027(3) -0.005(2) -0.006(2) 0.001(2)
O8 0.077(6) 0.276(13) 0.134(9) -0.115(8) -0.021(6) 0.013(7)
N5 0.204(16) 0.160(13) 0.198(17) -0.021(12) 0.115(14) 0.008(12)
C16 0.095(10) 0.222(19) 0.118(13) -0.082(13) 0.036(9) -0.040(11)
C17 0.107(10) 0.28(2) 0.098(11) -0.075(12) 0.001(9) -0.007(12)
C18 0.185(19) 0.24(2) 0.20(2) 0.069(16) -0.060(17) -0.017(16)
C19 0.38(3) 0.184(19) 0.28(3) -0.086(19) 0.19(3) -0.14(2)

loop_
_atom_type_symbol
_atom_type_description
_atom_type_scat_dispersion_real
_atom_type_scat_dispersion_imag
_atom_type_scat_source
C C 0.0033 0.0016 'International Tables Vol C Tables 4.2.6.8 and 6.1.1.4'
H H 0.0000 0.0000 'International Tables Vol C Tables 4.2.6.8 and 6.1.1.4'
Co Co 0.3494 0.9721 'International Tables Vol C Tables 4.2.6.8 and 6.1.1.4'
N N 0.0061 0.0033 'International Tables Vol C Tables 4.2.6.8 and 6.1.1.4'
O O 0.0106 0.0060 'International Tables Vol C Tables 4.2.6.8 and 6.1.1.4'

loop_
_geom_angle_atom_site_label_1
_geom_angle_atom_site_label_2
_geom_angle_atom_site_label_3
_geom_angle
_geom_angle_site_symmetry_1
_geom_angle_site_symmetry_3
_geom_angle_publ_flag
O1 Co1 O6 92.61(16) 2_545 . ?
O1 Co1 N1 87.72(17) 2_545 4_566 ?
O1 Co1 N2 82.52(15) 2_545 4_666 ?
O4 Co1 O1 167.01(13) 3_666 2_545 ?
O4 Co1 O6 89.90(16) 3_666 . ?
O4 Co1 N1 89.14(18) 3_666 4_566 ?
O4 Co1 N2 85.73(15) 3_666 4_666 ?
O6 Co1 N1 177.10(17) . 4_566 ?
O6 Co1 N2 76.07(16) . 4_666 ?
O7 Co1 O1 93.12(14) . 2_545 ?
O7 Co1 O4 99.42(14) . 3_666 ?
O7 Co1 O6 93.89(15) . . ?
O7 Co1 N1 88.97(17) . 4_566 ?
O7 Co1 N2 168.78(16) . 4_666 ?
N2 Co1 N1 101.12(18) 4_666 4_566 ?
O2 Co2 O7 174.52(17) 2_545 3_666 ?
O3 Co2 O2 86.23(15) . 2_545 ?
O3 Co2 O5 107.0(2) . . ?
O3 Co2 O7 92.38(14) . 3_666 ?
O3 Co2 O7 141.02(18) . . ?
O5 Co2 O2 99.87(18) . 2_545 ?
O5 Co2 O7 110.89(16) . . ?
O5 Co2 O7 85.60(15) . 3_666 ?
O7 Co2 O2 96.09(15) . 2_545 ?
O7 Co2 O7 81.67(14) . 3_666 ?
C24 O1 Co1 131.9(3) . 2 ?
C24 O2 Co2 131.8(3) . 2 ?
C13 O3 Co2 142.5(4) . . ?
C13 O4 Co1 131.8(3) . 3_666 ?
C12 O5 Co2 121.2(4) . . ?
C12 O6 Co1 140.2(4) . . ?
Co1 O7 Co2 122.34(16) . 3_666 ?
Co2 O7 Co1 109.03(15) . . ?
Co2 O7 Co2 98.33(14) . 3_666 ?
C1 N1 Co1 123.2(4) . 4_665 ?
C1 N1 C2 117.9(5) . . ?
C2 N1 Co1 118.4(4) . 4_665 ?
Co1 N2 H2A 105.5 4_565 . ?
Co1 N2 H2B 105.5 4_565 . ?
H2A N2 H2B 106.1 . . ?
C21 N2 Co1 127.1(3) . 4_565 ?
C21 N2 H2A 105.5 . . ?
C21 N2 H2B 105.5 . . ?
N1 C1 H1 118.2 . . ?
N1 C1 C4 123.6(6) . . ?
C4 C1 H1 118.2 . . ?
N1 C2 H2 118.4 . . ?
N1 C2 C3 123.2(6) . . ?
C3 C2 H2 118.4 . . ?
C2 C3 H3 120.7 . . ?
C5 C3 C2 118.6(7) . . ?
C5 C3 H3 120.7 . . ?
C1 C4 H4 119.5 . . ?
C5 C4 C1 121.0(6) . . ?
C5 C4 H4 119.5 . . ?
C3 C5 C6 120.5(6) . . ?
C4 C5 C3 115.6(6) . . ?
C4 C5 C6 123.8(6) . . ?
C7 C6 C5 123.2(6) . . ?
C8 C6 C5 120.6(6) . . ?
C8 C6 C7 116.1(6) . . ?
C6 C7 H7 119.2 . . ?
C10 C7 C6 121.6(6) . . ?
C10 C7 H7 119.2 . . ?
C6 C8 H8 119.3 . . ?
C9 C8 C6 121.5(6) . . ?
C9 C8 H8 119.3 . . ?
C8 C9 H9 119.9 . . ?
C11 C9 C8 120.3(7) . . ?
C11 C9 H9 119.9 . . ?
C7 C10 H10 118.9 . . ?
C7 C10 C11 122.2(6) . . ?
C11 C10 H10 118.9 . . ?
C9 C11 C12 121.0(6) . . ?
C10 C11 C9 118.3(6) . . ?
C10 C11 C12 120.5(5) . . ?
O5 C12 C11 115.8(5) . . ?
O6 C12 O5 126.7(5) . . ?
O6 C12 C11 117.5(5) . . ?
O3 C13 C14 114.9(4) . . ?
O4 C13 O3 126.0(5) . . ?
O4 C13 C14 119.0(4) . . ?
C15 C14 C13 120.0(5) . . ?
C15 C14 C20 119.3(5) . . ?
C20 C14 C13 120.6(4) . . ?
C14 C15 H15 119.5 . . ?
C21 C15 C14 120.9(5) . . ?
C21 C15 H15 119.5 . . ?
C15 C21 N2 120.5(4) . . ?
C15 C21 C22 119.4(4) . . ?
C22 C21 N2 120.1(5) . . ?
C21 C22 H22 119.6 . . ?
C23 C22 C21 120.9(5) . . ?
C23 C22 H22 119.6 . . ?
C22 C23 C24 120.2(5) . . ?
C22 C23 C20 119.6(4) . . ?
C20 C23 C24 120.1(5) . . ?
O1 C24 O2 125.5(5) . . ?
O1 C24 C23 117.8(4) . . ?
O2 C24 C23 116.7(5) . . ?
C14 C20 H20 120.1 . . ?
C23 C20 C14 119.8(5) . . ?
C23 C20 H20 120.1 . . ?
C16 N5 C18 122.1 . . ?
C16 N5 C19 122.3 . . ?
C18 N5 C19 115.6 . . ?
O8 C16 N5 120.1 . . ?
O8 C16 C17 121.3 . . ?
N5 C16 C17 118.6 . . ?
C16 C17 H17A 109.5 . . ?
C16 C17 H17B 109.5 . . ?
C16 C17 H17C 109.5 . . ?
H17A C17 H17B 109.5 . . ?
H17A C17 H17C 109.5 . . ?
H17B C17 H17C 109.5 . . ?
N5 C18 H18A 109.5 . . ?
N5 C18 H18B 109.5 . . ?
N5 C18 H18C 109.5 . . ?
H18A C18 H18B 109.5 . . ?
H18A C18 H18C 109.5 . . ?
H18B C18 H18C 109.5 . . ?
N5 C19 H19A 109.5 . . ?
N5 C19 H19B 109.5 . . ?
N5 C19 H19C 109.5 . . ?
H19A C19 H19B 109.5 . . ?
H19A C19 H19C 109.5 . . ?
H19B C19 H19C 109.5 . . ?

loop_
_geom_bond_atom_site_label_1
_geom_bond_atom_site_label_2
_geom_bond_distance
_geom_bond_site_symmetry_2
_geom_bond_publ_flag
Co1 O1 2.120(3) 2_545 ?
Co1 O4 2.067(3) 3_666 ?
Co1 O6 2.188(4) . ?
Co1 O7 2.046(3) . ?
Co1 N1 2.209(5) 4_566 ?
Co1 N2 2.208(4) 4_666 ?
Co2 O2 2.033(4) 2_545 ?
Co2 O3 1.980(4) . ?
Co2 O5 2.003(4) . ?
Co2 O7 2.146(3) 3_666 ?
Co2 O7 2.012(4) . ?
O1 C24 1.248(6) . ?
O2 C24 1.261(6) . ?
O3 C13 1.260(6) . ?
O4 C13 1.243(6) . ?
O5 C12 1.277(7) . ?
O6 C12 1.245(7) . ?
N1 C1 1.296(8) . ?
N1 C2 1.322(9) . ?
N2 H2A 0.8900 . ?
N2 H2B 0.8900 . ?
N2 C21 1.446(6) . ?
C1 H1 0.9300 . ?
C1 C4 1.391(9) . ?
C2 H2 0.9300 . ?
C2 C3 1.416(11) . ?
C3 H3 0.9300 . ?
C3 C5 1.411(9) . ?
C4 H4 0.9300 . ?
C4 C5 1.378(10) . ?
C5 C6 1.474(8) . ?
C6 C7 1.398(10) . ?
C6 C8 1.394(9) . ?
C7 H7 0.9300 . ?
C7 C10 1.351(10) . ?
C8 H8 0.9300 . ?
C8 C9 1.389(9) . ?
C9 H9 0.9300 . ?
C9 C11 1.374(9) . ?
C10 H10 0.9300 . ?
C10 C11 1.364(8) . ?
C11 C12 1.521(8) . ?
C13 C14 1.508(7) . ?
C14 C15 1.402(7) . ?
C14 C20 1.404(7) . ?
C15 H15 0.9300 . ?
C15 C21 1.379(7) . ?
C21 C22 1.398(7) . ?
C22 H22 0.9300 . ?
C22 C23 1.390(7) . ?
C23 C24 1.501(7) . ?
C23 C20 1.401(7) . ?
C20 H20 0.9300 . ?
O8 C16 1.2241 . ?
N5 C16 1.3382 . ?
N5 C18 1.4619 . ?
N5 C19 1.4635 . ?
C16 C17 1.4946 . ?
C17 H17A 0.9600 . ?
C17 H17B 0.9600 . ?
C17 H17C 0.9600 . ?
C18 H18A 0.9600 . ?
C18 H18B 0.9600 . ?
C18 H18C 0.9600 . ?
C19 H19A 0.9600 . ?
C19 H19B 0.9600 . ?
C19 H19C 0.9600 . ?

loop_
_geom_torsion_atom_site_label_1
_geom_torsion_atom_site_label_2
_geom_torsion_atom_site_label_3
_geom_torsion_atom_site_label_4
_geom_torsion
_geom_torsion_site_symmetry_1
_geom_torsion_site_symmetry_2
_geom_torsion_site_symmetry_3
_geom_torsion_site_symmetry_4
_geom_torsion_publ_flag
Co1 O1 C24 O2 11.1(9) 2 . . . ?
Co1 O1 C24 C23 -170.6(4) 2 . . . ?
Co1 O4 C13 O3 10.6(9) 3_666 . . . ?
Co1 O4 C13 C14 -164.7(4) 3_666 . . . ?
Co1 O6 C12 O5 8.5(10) . . . . ?
Co1 O6 C12 C11 -169.8(4) . . . . ?
Co1 N1 C1 C4 170.1(6) 4_665 . . . ?
Co1 N1 C2 C3 -170.9(6) 4_665 . . . ?
Co1 N2 C21 C15 98.3(5) 4_565 . . . ?
Co1 N2 C21 C22 -82.6(6) 4_565 . . . ?
Co2 O2 C24 O1 -11.7(10) 2 . . . ?
Co2 O2 C24 C23 169.9(4) 2 . . . ?
Co2 O3 C13 O4 11.2(11) . . . . ?
Co2 O3 C13 C14 -173.4(5) . . . . ?
Co2 O5 C12 O6 -9.3(8) . . . . ?
Co2 O5 C12 C11 169.0(4) . . . . ?
O3 C13 C14 C15 3.0(8) . . . . ?
O3 C13 C14 C20 -173.8(5) . . . . ?
O4 C13 C14 C15 178.8(5) . . . . ?
O4 C13 C14 C20 2.0(8) . . . . ?
N1 C1 C4 C5 1.1(13) . . . . ?
N1 C2 C3 C5 -0.3(13) . . . . ?
N2 C21 C22 C23 -178.8(5) . . . . ?
C1 N1 C2 C3 1.3(12) . . . . ?
C1 C4 C5 C3 -0.1(12) . . . . ?
C1 C4 C5 C6 -178.0(7) . . . . ?
C2 N1 C1 C4 -1.7(11) . . . . ?
C2 C3 C5 C4 -0.3(12) . . . . ?
C2 C3 C5 C6 177.7(7) . . . . ?
C3 C5 C6 C7 25.8(12) . . . . ?
C3 C5 C6 C8 -149.5(8) . . . . ?
C4 C5 C6 C7 -156.3(9) . . . . ?
C4 C5 C6 C8 28.3(12) . . . . ?
C5 C6 C7 C10 -173.3(8) . . . . ?
C5 C6 C8 C9 172.8(8) . . . . ?
C6 C7 C10 C11 -0.6(14) . . . . ?
C6 C8 C9 C11 2.0(13) . . . . ?
C7 C6 C8 C9 -2.9(12) . . . . ?
C7 C10 C11 C9 -0.4(13) . . . . ?
C7 C10 C11 C12 174.5(8) . . . . ?
C8 C6 C7 C10 2.2(13) . . . . ?
C8 C9 C11 C10 -0.2(12) . . . . ?
C8 C9 C11 C12 -175.1(7) . . . . ?
C9 C11 C12 O5 3.5(9) . . . . ?
C9 C11 C12 O6 -178.1(6) . . . . ?
C10 C11 C12 O5 -171.3(6) . . . . ?
C10 C11 C12 O6 7.2(9) . . . . ?
C13 C14 C15 C21 -175.6(5) . . . . ?
C13 C14 C20 C23 176.7(5) . . . . ?
C14 C15 C21 N2 177.8(5) . . . . ?
C14 C15 C21 C22 -1.3(8) . . . . ?
C15 C14 C20 C23 -0.2(9) . . . . ?
C15 C21 C22 C23 0.4(8) . . . . ?
C21 C22 C23 C24 177.7(5) . . . . ?
C21 C22 C23 C20 0.7(9) . . . . ?
C22 C23 C24 O1 10.4(8) . . . . ?
C22 C23 C24 O2 -171.1(5) . . . . ?
C22 C23 C20 C14 -0.8(9) . . . . ?
C24 C23 C20 C14 -177.8(5) . . . . ?
C20 C14 C15 C21 1.3(9) . . . . ?
C20 C23 C24 O1 -172.6(5) . . . . ?
C20 C23 C24 O2 5.9(8) . . . . ?
C18 N5 C16 O8 179.2 . . . . ?
C18 N5 C16 C17 -1.4 . . . . ?
C19 N5 C16 O8 -0.1 . . . . ?
C19 N5 C16 C17 179.2 . . . . ?

loop_
_smtbx_masks_void_nr
_smtbx_masks_void_average_x
_smtbx_masks_void_average_y
_smtbx_masks_void_average_z
_smtbx_masks_void_volume
_smtbx_masks_void_count_electrons
_smtbx_masks_void_content
1 -0.846 -0.169 -0.346 1260.8 411.6 '8 C4H9NO,3 H2O'
